data_4034299
loop_
_publ_author_name
'Zhao, Hongyan'
'Ma, Ying-Chao'
'Cao, Lei'
'Huang, Shiqing'
'Zhang, Jian-Ping'
'Yan, Xiaoyu'

_publ_section_title
;
 Synthesis and Photophysical Properties of Chalcophenes-Embedded
 Cycloparaphenylenes.
;
_journal_issue 9
_journal_name_full 'The Journal of organic chemistry'
_journal_page_first 5230
_journal_page_last 5235
_journal_paper_doi 10.1021/acs.joc.9b00207
_journal_volume 84
_journal_year 2019
_chemical_formula_moiety 'C64 H40 Se4, 2(C H2 Cl2)'
_chemical_formula_sum 'C66 H44 Cl4 Se4'
_chemical_formula_weight 1294.65
_space_group_crystal_system triclinic
_space_group_IT_number 2
_space_group_name_Hall '-P 1'
_space_group_name_H-M_alt 'P -1'
_atom_sites_solution_hydrogens geom
_audit_creation_date 2018-09-04
_audit_creation_method
;
Olex2 1.2
(compiled 2018.05.29 svn.r3508 for OlexSys, GUI svn.r5506)
;
_audit_update_record
;
2018-10-31 deposited with the CCDC.
2019-01-24 downloaded from the CCDC.
;
_cell_angle_alpha 79.176(4)
_cell_angle_beta 80.799(4)
_cell_angle_gamma 74.552(4)
_cell_formula_units_Z 2
_cell_length_a 9.9408(11)
_cell_length_b 17.8727(18)
_cell_length_c 19.770(2)
_cell_measurement_reflns_used 7266
_cell_measurement_temperature 180(2)
_cell_measurement_theta_max 24.619
_cell_measurement_theta_min 2.229
_cell_volume 3302.9(6)
_computing_cell_refinement 'SAINT V8.38A (?, 2016)'
_computing_data_reduction 'SAINT V8.38A (?, 2016)'
_computing_molecular_graphics 'Olex2 (Dolomanov et al., 2009)'
_computing_publication_material 'Olex2 (Dolomanov et al., 2009)'
_computing_structure_refinement 'ShelXL (Sheldrick, 2015)'
_diffrn_ambient_temperature 180.0
_diffrn_measured_fraction_theta_full 0.998
_diffrn_measured_fraction_theta_max 0.995
_diffrn_measurement_device_type 'Bruker APEX-II CCD'
_diffrn_measurement_method '\f and \w scans'
_diffrn_radiation_type MoK\a
_diffrn_radiation_wavelength 0.71073
_diffrn_reflns_av_R_equivalents 0.2307
_diffrn_reflns_av_unetI/netI 0.1998
_diffrn_reflns_Laue_measured_fraction_full 0.998
_diffrn_reflns_Laue_measured_fraction_max 0.995
_diffrn_reflns_limit_h_max 12
_diffrn_reflns_limit_h_min -12
_diffrn_reflns_limit_k_max 20
_diffrn_reflns_limit_k_min -23
_diffrn_reflns_limit_l_max 25
_diffrn_reflns_limit_l_min -25
_diffrn_reflns_number 47316
_diffrn_reflns_point_group_measured_fraction_full 0.998
_diffrn_reflns_point_group_measured_fraction_max 0.995
_diffrn_reflns_theta_full 25.242
_diffrn_reflns_theta_max 27.540
_diffrn_reflns_theta_min 2.229
_diffrn_standards_number 0
_exptl_absorpt_coefficient_mu 2.418
_exptl_absorpt_correction_type none
_exptl_crystal_colour 'clear yellowish yellow'
_exptl_crystal_colour_lustre clear
_exptl_crystal_colour_modifier yellowish
_exptl_crystal_colour_primary yellow
_exptl_crystal_density_diffrn 1.302
_exptl_crystal_description needle
_exptl_crystal_F_000 1288
_exptl_crystal_size_max 0.22
_exptl_crystal_size_mid 0.12
_exptl_crystal_size_min 0.11
_refine_diff_density_max 1.178
_refine_diff_density_min -1.112
_refine_diff_density_rms 0.152
_refine_ls_extinction_method none
_refine_ls_goodness_of_fit_ref 0.975
_refine_ls_hydrogen_treatment constr
_refine_ls_matrix_type full
_refine_ls_number_parameters 667
_refine_ls_number_reflns 15149
_refine_ls_number_restraints 22
_refine_ls_restrained_S_all 0.978
_refine_ls_R_factor_all 0.1592
_refine_ls_R_factor_gt 0.0863
_refine_ls_shift/su_max 0.001
_refine_ls_shift/su_mean 0.000
_refine_ls_structure_factor_coef Fsqd
_refine_ls_weighting_details 'w=1/[\s^2^(Fo^2^)+(0.1000P)^2^] where P=(Fo^2^+2Fc^2^)/3'
_refine_ls_weighting_scheme calc
_refine_ls_wR_factor_gt 0.2037
_refine_ls_wR_factor_ref 0.2348
_reflns_Friedel_coverage 0.000
_reflns_number_gt 7951
_reflns_number_total 15149
_reflns_threshold_expression 'I > 2\s(I)'
_cod_data_source_file jo9b00207_si_002.cif
_cod_data_source_block mo_zhy2018090201_0m_sqd
_cod_database_code 4034299
_shelx_shelxl_version_number 2014/7
_shelx_space_group_comment
;
The symmetry employed for this shelxl refinement is uniquely defined
by the following loop, which should always be used as a source of
symmetry information in preference to the above space-group names.
They are only intended as comments.
;
_shelx_estimated_absorpt_t_max 0.777
_shelx_estimated_absorpt_t_min 0.618
_olex2_refinement_description
;
1. Fixed Uiso
 At 1.2 times of:
  All C(H) groups, All C(H,H) groups
2. Restrained distances
 C1-Cl1 \\sim C1-Cl2
 with sigma of 0.02
3. Rigid bond restraints
 C1, Cl1, Cl2
 with sigma for 1-2 distances of 0.05 and sigma for 1-3 distances of 0.005
4. Uiso/Uaniso restraints and constraints
C1 \\sim Cl1 \\sim Cl2: within 2A with sigma of 0.02 and sigma for terminal
atoms of 0.04
5. Same fragment restrains
{C1, Cl1, Cl2} sigma for 1-2: 0.02, 1-3: 0.04
as
{C2, Cl3, Cl4}
6.a Secondary CH2 refined with riding coordinates:
 C1(H1A,H1B), C2(H2A,H2B)
6.b Aromatic/amide H refined with riding coordinates:
 C009(H009), C00A(H00A), C00C(H00C), C00G(H00G), C00H(H00H), C00O(H00O),
 C00P(H00P), C00S(H00S), C00T(H00T), C00U(H00U), C00W(H00W), C010(H010),
 C012(H012), C013(H013), C014(H014), C015(H015), C017(H017), C01A(H01A),
 C01B(H01B), C01C(H01C), C01D(H01D), C01E(H01E), C01F(H01F), C01G(H01G),
 C01I(H01I), C01J(H01J), C01K(H01K), C01L(H01L), C01M(H01M), C01P(H01P),
 C01Q(H01Q), C01R(H01R), C01T(H01T), C01U(H01U), C01V(H01V), C01W(H01W),
 C01X(H01X), C01Y(H01Y), C01Z(H01Z), C021(H021)
;
_olex2_submission_special_instructions 'No special instructions were received'
_platon_squeeze_void_probe_radius 1.20

loop_
_space_group_symop_operation_xyz
'x, y, z'
'-x, -y, -z'

loop_
_atom_site_label
_atom_site_type_symbol
_atom_site_fract_x
_atom_site_fract_y
_atom_site_fract_z
_atom_site_U_iso_or_equiv
_atom_site_adp_type
_atom_site_occupancy
_atom_site_site_symmetry_order
_atom_site_calc_flag
_atom_site_refinement_flags_posn
_atom_site_refinement_flags_adp
_atom_site_disorder_assembly
_atom_site_disorder_group
Se01 Se 0.43899(7) 0.49220(4) 0.91881(3) 0.02716(19) Uani 1 1 d . . . .
Se02 Se 0.20350(7) 0.09927(4) 0.67611(4) 0.0316(2) Uani 1 1 d . . . .
Se03 Se 0.50296(8) 0.78205(4) 0.43225(4) 0.0349(2) Uani 1 1 d . . . .
Se04 Se 0.07026(8) 0.43457(5) 0.20956(4) 0.0432(2) Uani 1 1 d . . . .
C009 C 0.4204(7) 0.3152(4) 0.9629(3) 0.0279(15) Uani 1 1 d . . . .
H009 H 0.5096 0.3258 0.9614 0.033 Uiso 1 1 calc R . . .
C00A C 0.2042(7) 0.5134(4) 1.0056(3) 0.0286(15) Uani 1 1 d . . . .
H00A H 0.1272 0.5051 1.0388 0.034 Uiso 1 1 calc R . . .
C00B C 0.2831(7) 0.2277(4) 0.9488(3) 0.0275(15) Uani 1 1 d . . . .
C00C C 0.1632(7) 0.2782(4) 0.9758(4) 0.0298(16) Uani 1 1 d . . . .
H00C H 0.0754 0.2646 0.9826 0.036 Uiso 1 1 calc R . . .
C00D C 0.2985(7) 0.4530(4) 0.9798(3) 0.0250(14) Uani 1 1 d . . . .
C00E C 0.3394(7) 0.5938(4) 0.9340(3) 0.0280(15) Uani 1 1 d . . . .
C00F C 0.4546(7) 0.7622(4) 0.7687(4) 0.0268(15) Uani 1 1 d . . . .
C00G C 0.2245(8) 0.5896(4) 0.9814(4) 0.0315(16) Uani 1 1 d . . . .
H00G H 0.1623 0.6350 0.9971 0.038 Uiso 1 1 calc R . . .
C00H C 0.4132(7) 0.2459(4) 0.9453(4) 0.0302(16) Uani 1 1 d . . . .
H00H H 0.4971 0.2098 0.9307 0.036 Uiso 1 1 calc R . . .
C00I C 0.3806(7) 0.6589(4) 0.8874(3) 0.0257(14) Uani 1 1 d . . . .
C00J C 0.0632(7) 0.0673(4) 0.5724(4) 0.0267(15) Uani 1 1 d . . . .
C00K C 0.3925(7) 0.8251(4) 0.3009(4) 0.0301(16) Uani 1 1 d . . . .
C00L C -0.0943(8) 0.3244(4) 0.2709(4) 0.0375(18) Uani 1 1 d . . . .
C00M C 0.5022(7) 0.8499(4) 0.5522(3) 0.0256(15) Uani 1 1 d . . . .
C00N C 0.2113(7) 0.0742(4) 0.8221(4) 0.0281(15) Uani 1 1 d . . . .
C00O C 0.4165(7) 0.8978(4) 0.5983(4) 0.0261(15) Uani 1 1 d . . . .
H00O H 0.3623 0.9481 0.5809 0.031 Uiso 1 1 calc R . . .
C00P C -0.1041(7) 0.1085(4) 0.4898(4) 0.0314(16) Uani 1 1 d . . . .
H00P H -0.1955 0.1118 0.4790 0.038 Uiso 1 1 calc R . . .
C00Q C 0.4875(6) 0.8676(4) 0.4785(3) 0.0233(14) Uani 1 1 d . . . .
C00R C 0.2985(7) 0.3709(4) 0.9829(3) 0.0244(14) Uani 1 1 d . . . .
C00S C -0.0677(7) 0.0741(4) 0.5543(4) 0.0311(16) Uani 1 1 d . . . .
H00S H -0.1350 0.0544 0.5876 0.037 Uiso 1 1 calc R . . .
C00T C 0.4407(7) 0.9355(4) 0.4370(4) 0.0307(16) Uani 1 1 d . . . .
H00T H 0.4264 0.9850 0.4515 0.037 Uiso 1 1 calc R . . .
C00U C 0.4134(6) 0.9287(4) 0.3691(3) 0.0259(14) Uani 1 1 d . . . .
H00U H 0.3824 0.9732 0.3357 0.031 Uiso 1 1 calc R . . .
C00V C 0.1869(8) 0.7074(4) 0.1936(4) 0.0358(18) Uani 1 1 d . . . .
C00W C 0.3163(8) 0.7711(4) 0.7988(4) 0.0333(17) Uani 1 1 d . . . .
H00W H 0.2455 0.8130 0.7793 0.040 Uiso 1 1 calc R . . .
C00X C -0.0078(7) 0.1391(4) 0.4391(4) 0.0311(16) Uani 1 1 d . . . .
C00Y C 0.4850(7) 0.7997(4) 0.6972(3) 0.0247(14) Uani 1 1 d . . . .
C00Z C -0.1013(8) 0.4037(5) 0.2303(4) 0.043(2) Uani 1 1 d . . . .
C010 C 0.4095(7) 0.8729(4) 0.6695(4) 0.0291(15) Uani 1 1 d . . . .
H010 H 0.3514 0.9069 0.6998 0.035 Uiso 1 1 calc R . . .
C012 C 0.2786(8) 0.8659(4) 0.2674(4) 0.0345(17) Uani 1 1 d . . . .
H012 H 0.2409 0.9198 0.2715 0.041 Uiso 1 1 calc R . . .
C013 C 0.5214(7) 0.6558(4) 0.8621(4) 0.0302(16) Uani 1 1 d . . . .
H013 H 0.5938 0.6185 0.8849 0.036 Uiso 1 1 calc R . . .
C014 C 0.5559(8) 0.7069(4) 0.8040(4) 0.0362(17) Uani 1 1 d . . . .
H014 H 0.6522 0.7039 0.7878 0.043 Uiso 1 1 calc R . . .
C015 C 0.0409(8) 0.7250(4) 0.2046(4) 0.0406(19) Uani 1 1 d . . . .
H015 H -0.0093 0.7737 0.2189 0.049 Uiso 1 1 calc R . . .
C016 C 0.0378(8) 0.6013(4) 0.1751(4) 0.0340(17) Uani 1 1 d . . . .
C017 C 0.5806(7) 0.7555(4) 0.6514(4) 0.0359(17) Uani 1 1 d . . . .
H017 H 0.6415 0.7076 0.6692 0.043 Uiso 1 1 calc R . . .
C018 C 0.4354(7) 0.8538(4) 0.3566(4) 0.0304(16) Uani 1 1 d . . . .
C019 C 0.0942(6) 0.0450(4) 0.6453(4) 0.0269(15) Uani 1 1 d . . . .
C01A C -0.0320(9) 0.6728(4) 0.1951(4) 0.0405(19) Uani 1 1 d . . . .
H01A H -0.1317 0.6863 0.2025 0.049 Uiso 1 1 calc R . . .
C01B C 0.2561(9) 0.6396(4) 0.1666(4) 0.0409(19) Uani 1 1 d . . . .
H01B H 0.3547 0.6289 0.1533 0.049 Uiso 1 1 calc R . . .
C01C C 0.3925(8) 0.7128(4) 0.2492(4) 0.0373(18) Uani 1 1 d . . . .
H01C H 0.4353 0.6603 0.2417 0.045 Uiso 1 1 calc R . . .
C01D C 0.1274(7) 0.1270(4) 0.4559(4) 0.0352(17) Uani 1 1 d . . . .
H01D H 0.1976 0.1425 0.4216 0.042 Uiso 1 1 calc R . . .
C01E C 0.3647(7) 0.1443(4) 0.8537(4) 0.0311(16) Uani 1 1 d . . . .
H01E H 0.4484 0.1624 0.8439 0.037 Uiso 1 1 calc R . . .
C01F C 0.1616(7) 0.0932(4) 0.5213(4) 0.0333(17) Uani 1 1 d . . . .
H01F H 0.2542 0.0872 0.5318 0.040 Uiso 1 1 calc R . . .
C01G C 0.5892(7) 0.7799(4) 0.5797(4) 0.0314(16) Uani 1 1 d . . . .
H01G H 0.6550 0.7484 0.5497 0.038 Uiso 1 1 calc R . . .
C01H C 0.2709(7) 0.1629(4) 0.9116(4) 0.0314(16) Uani 1 1 d . . . .
C01I C 0.0466(7) -0.0044(4) 0.6993(4) 0.0322(16) Uani 1 1 d . . . .
H01I H -0.0095 -0.0376 0.6931 0.039 Uiso 1 1 calc R . . .
C01J C 0.1253(7) 0.0859(4) 0.8829(4) 0.0343(17) Uani 1 1 d . . . .
H01J H 0.0459 0.0640 0.8944 0.041 Uiso 1 1 calc R . . .
C01K C 0.2161(8) 0.8314(4) 0.2276(4) 0.0357(17) Uani 1 1 d . . . .
H01K H 0.1368 0.8618 0.2054 0.043 Uiso 1 1 calc R . . .
C01L C 0.1713(8) 0.3494(4) 0.9932(4) 0.0340(17) Uani 1 1 d . . . .
H01L H 0.0889 0.3834 1.0122 0.041 Uiso 1 1 calc R . . .
C01M C 0.4535(8) 0.7470(4) 0.2881(4) 0.0382(18) Uani 1 1 d . . . .
H01M H 0.5379 0.7183 0.3068 0.046 Uiso 1 1 calc R . . .
C01N C 0.1673(7) 0.0461(4) 0.7657(4) 0.0326(16) Uani 1 1 d . . . .
C01O C 0.2681(7) 0.7528(4) 0.2199(4) 0.0323(16) Uani 1 1 d . . . .
C01P C 0.1808(8) 0.5871(4) 0.1589(4) 0.0382(18) Uani 1 1 d . . . .
H01P H 0.2300 0.5398 0.1420 0.046 Uiso 1 1 calc R . . .
C01Q C 0.2793(8) 0.7203(4) 0.8565(4) 0.0332(17) Uani 1 1 d . . . .
H01Q H 0.1834 0.7274 0.8754 0.040 Uiso 1 1 calc R . . .
C01R C 0.1537(8) 0.1297(4) 0.9278(4) 0.0327(16) Uani 1 1 d . . . .
H01R H 0.0936 0.1372 0.9697 0.039 Uiso 1 1 calc R . . .
C01S C -0.0475(8) 0.1928(4) 0.3740(4) 0.0338(17) Uani 1 1 d . . . .
C01T C 0.0500(8) 0.1997(5) 0.3162(4) 0.0397(19) Uani 1 1 d . . . .
H01T H 0.1336 0.1592 0.3119 0.048 Uiso 1 1 calc R . . .
C01U C 0.3367(8) 0.0995(4) 0.8104(4) 0.0361(17) Uani 1 1 d . . . .
H01U H 0.4034 0.0855 0.7720 0.043 Uiso 1 1 calc R . . .
C01V C 0.0847(7) -0.0038(4) 0.7649(4) 0.0356(18) Uani 1 1 d . . . .
H01V H 0.0551 -0.0358 0.8056 0.043 Uiso 1 1 calc R . . .
C01W C -0.1996(8) 0.3126(5) 0.3230(4) 0.043(2) Uani 1 1 d . . . .
H01W H -0.2880 0.3499 0.3238 0.051 Uiso 1 1 calc R . . .
C01X C 0.0290(9) 0.2621(5) 0.2662(4) 0.043(2) Uani 1 1 d . . . .
H01X H 0.0975 0.2649 0.2270 0.052 Uiso 1 1 calc R . . .
C01Y C -0.2075(9) 0.4646(5) 0.2138(4) 0.047(2) Uani 1 1 d . . . .
H01Y H -0.3014 0.4596 0.2184 0.056 Uiso 1 1 calc R . . .
C01Z C -0.1795(8) 0.2476(5) 0.3742(4) 0.0393(19) Uani 1 1 d . . . .
H01Z H -0.2540 0.2398 0.4093 0.047 Uiso 1 1 calc R . . .
C020 C -0.0347(8) 0.5360(5) 0.1844(4) 0.0400(19) Uani 1 1 d . . . .
C021 C -0.1721(9) 0.5376(5) 0.1889(4) 0.051(2) Uani 1 1 d . . . .
H021 H -0.2408 0.5845 0.1763 0.062 Uiso 1 1 calc R . . .
C1 C 0.2847(15) 0.0913(15) 1.1204(9) 0.215(9) Uani 1 1 d D U A 1
H1A H 0.3326 0.1163 1.0778 0.259 Uiso 1 1 calc R . A 1
H1B H 0.2949 0.0359 1.1154 0.259 Uiso 1 1 calc R . A 1
Cl1 Cl 0.1113(6) 0.1376(3) 1.1271(2) 0.1459(17) Uani 1 1 d D U A 1
Cl2 Cl 0.3709(5) 0.0933(2) 1.1933(2) 0.1337(14) Uani 1 1 d D U A 1
C2 C 0.3222(13) -0.1267(7) 0.9478(6) 0.093(4) Uani 1 1 d D . B 2
H2A H 0.4042 -0.1650 0.9284 0.112 Uiso 1 1 calc R . B 2
H2B H 0.2666 -0.0978 0.9095 0.112 Uiso 1 1 calc R . B 2
Cl3 Cl 0.3808(5) -0.06008(19) 0.9846(2) 0.1296(16) Uani 1 1 d D . B 2
Cl4 Cl 0.2173(4) -0.1774(3) 1.0117(3) 0.153(2) Uani 1 1 d D . B 2

loop_
_atom_site_aniso_label
_atom_site_aniso_U_11
_atom_site_aniso_U_22
_atom_site_aniso_U_33
_atom_site_aniso_U_23
_atom_site_aniso_U_13
_atom_site_aniso_U_12
Se01 0.0311(4) 0.0285(4) 0.0221(4) -0.0058(3) -0.0040(3) -0.0058(3)
Se02 0.0366(4) 0.0320(4) 0.0322(4) -0.0061(3) -0.0024(3) -0.0187(3)
Se03 0.0482(5) 0.0261(4) 0.0329(4) -0.0062(3) -0.0067(4) -0.0111(3)
Se04 0.0454(5) 0.0374(4) 0.0492(5) -0.0046(4) -0.0046(4) -0.0160(4)
C009 0.029(4) 0.037(4) 0.023(4) 0.000(3) -0.010(3) -0.015(3)
C00A 0.025(3) 0.039(4) 0.023(4) 0.000(3) -0.004(3) -0.011(3)
C00B 0.038(4) 0.025(3) 0.017(3) 0.005(3) -0.008(3) -0.007(3)
C00C 0.030(4) 0.024(3) 0.034(4) -0.009(3) 0.001(3) -0.005(3)
C00D 0.031(4) 0.028(3) 0.018(3) 0.000(3) -0.005(3) -0.011(3)
C00E 0.029(4) 0.029(3) 0.024(4) -0.008(3) -0.011(3) 0.004(3)
C00F 0.031(4) 0.027(3) 0.029(4) -0.004(3) -0.013(3) -0.011(3)
C00G 0.041(4) 0.028(4) 0.026(4) -0.002(3) -0.006(3) -0.009(3)
C00H 0.032(4) 0.025(3) 0.033(4) -0.004(3) -0.014(3) -0.002(3)
C00I 0.033(4) 0.030(4) 0.014(3) -0.003(3) -0.007(3) -0.006(3)
C00J 0.031(4) 0.018(3) 0.035(4) -0.014(3) -0.003(3) -0.008(3)
C00K 0.038(4) 0.027(4) 0.028(4) -0.010(3) -0.002(3) -0.009(3)
C00L 0.049(5) 0.037(4) 0.034(4) 0.002(3) -0.020(4) -0.022(4)
C00M 0.028(4) 0.027(3) 0.027(4) 0.000(3) -0.005(3) -0.017(3)
C00N 0.037(4) 0.021(3) 0.024(4) -0.006(3) -0.004(3) -0.003(3)
C00O 0.034(4) 0.017(3) 0.032(4) 0.001(3) -0.007(3) -0.015(3)
C00P 0.022(3) 0.036(4) 0.042(4) -0.015(3) -0.001(3) -0.013(3)
C00Q 0.019(3) 0.025(3) 0.029(4) -0.003(3) 0.002(3) -0.016(3)
C00R 0.026(3) 0.029(3) 0.018(3) 0.003(3) -0.008(3) -0.008(3)
C00S 0.030(4) 0.037(4) 0.032(4) -0.008(3) 0.002(3) -0.019(3)
C00T 0.031(4) 0.029(4) 0.037(4) -0.012(3) 0.000(3) -0.015(3)
C00U 0.024(3) 0.028(3) 0.024(4) -0.003(3) 0.003(3) -0.008(3)
C00V 0.055(5) 0.035(4) 0.022(4) -0.004(3) -0.005(4) -0.019(4)
C00W 0.044(4) 0.019(3) 0.037(4) -0.007(3) -0.008(4) -0.004(3)
C00X 0.034(4) 0.024(3) 0.041(4) -0.013(3) -0.005(3) -0.009(3)
C00Y 0.028(4) 0.021(3) 0.024(4) 0.000(3) -0.006(3) -0.005(3)
C00Z 0.050(5) 0.058(5) 0.030(4) -0.005(4) -0.015(4) -0.026(4)
C010 0.032(4) 0.027(4) 0.031(4) -0.010(3) -0.002(3) -0.008(3)
C012 0.044(4) 0.031(4) 0.033(4) -0.017(3) 0.005(3) -0.013(4)
C013 0.039(4) 0.029(4) 0.027(4) -0.001(3) -0.019(3) -0.009(3)
C014 0.038(4) 0.044(4) 0.033(4) -0.006(3) -0.004(3) -0.021(4)
C015 0.041(4) 0.033(4) 0.049(5) -0.009(4) -0.015(4) -0.004(4)
C016 0.043(4) 0.035(4) 0.030(4) -0.002(3) -0.019(4) -0.013(4)
C017 0.031(4) 0.031(4) 0.045(5) -0.001(3) -0.007(4) -0.008(3)
C018 0.027(4) 0.042(4) 0.025(4) 0.000(3) 0.002(3) -0.018(3)
C019 0.016(3) 0.025(3) 0.043(4) -0.016(3) 0.001(3) -0.008(3)
C01A 0.047(5) 0.034(4) 0.042(5) -0.001(4) -0.017(4) -0.008(4)
C01B 0.059(5) 0.039(4) 0.027(4) -0.017(3) 0.003(4) -0.014(4)
C01C 0.045(4) 0.038(4) 0.031(4) -0.010(3) -0.001(4) -0.014(4)
C01D 0.033(4) 0.037(4) 0.038(4) -0.008(3) 0.001(3) -0.014(3)
C01E 0.029(4) 0.037(4) 0.032(4) -0.015(3) 0.002(3) -0.011(3)
C01F 0.028(4) 0.031(4) 0.041(4) -0.002(3) -0.005(3) -0.009(3)
C01G 0.035(4) 0.035(4) 0.027(4) -0.008(3) 0.005(3) -0.016(3)
C01H 0.039(4) 0.023(3) 0.034(4) 0.002(3) -0.013(3) -0.010(3)
C01I 0.025(4) 0.029(4) 0.043(5) -0.004(3) 0.001(3) -0.012(3)
C01J 0.031(4) 0.033(4) 0.041(4) -0.005(3) 0.003(3) -0.016(3)
C01K 0.040(4) 0.039(4) 0.026(4) -0.004(3) -0.008(3) -0.004(4)
C01L 0.038(4) 0.032(4) 0.030(4) -0.008(3) -0.003(3) -0.004(3)
C01M 0.031(4) 0.041(4) 0.044(5) -0.011(4) -0.009(4) -0.006(3)
C01N 0.034(4) 0.017(3) 0.041(4) -0.002(3) 0.003(3) -0.004(3)
C01O 0.038(4) 0.031(4) 0.027(4) -0.009(3) 0.000(3) -0.005(3)
C01P 0.057(5) 0.036(4) 0.030(4) -0.011(3) -0.002(4) -0.022(4)
C01Q 0.034(4) 0.037(4) 0.027(4) 0.003(3) -0.011(3) -0.008(3)
C01R 0.044(4) 0.030(4) 0.024(4) -0.010(3) 0.006(3) -0.011(3)
C01S 0.038(4) 0.032(4) 0.040(4) -0.007(3) -0.002(4) -0.024(3)
C01T 0.044(5) 0.037(4) 0.046(5) -0.015(4) -0.010(4) -0.015(4)
C01U 0.036(4) 0.038(4) 0.033(4) -0.013(3) 0.007(3) -0.010(3)
C01V 0.033(4) 0.023(3) 0.051(5) -0.002(3) 0.000(4) -0.013(3)
C01W 0.035(4) 0.047(5) 0.052(5) 0.002(4) -0.020(4) -0.017(4)
C01X 0.050(5) 0.049(5) 0.040(5) -0.013(4) -0.003(4) -0.024(4)
C01Y 0.047(5) 0.051(5) 0.048(5) 0.012(4) -0.024(4) -0.023(4)
C01Z 0.033(4) 0.059(5) 0.034(4) -0.009(4) -0.004(3) -0.023(4)
C020 0.053(5) 0.053(5) 0.018(4) -0.007(3) -0.012(4) -0.015(4)
C021 0.053(5) 0.048(5) 0.050(5) 0.016(4) -0.025(4) -0.012(4)
C1 0.197(16) 0.30(2) 0.103(13) -0.024(15) -0.013(13) 0.009(17)
Cl1 0.187(4) 0.188(5) 0.091(3) -0.007(3) 0.003(3) -0.116(4)
Cl2 0.178(4) 0.114(3) 0.109(3) -0.026(2) -0.018(3) -0.027(3)
C2 0.117(10) 0.095(9) 0.072(8) -0.007(7) -0.040(8) -0.022(8)
Cl3 0.190(4) 0.0616(19) 0.137(3) -0.001(2) -0.075(3) -0.008(2)
Cl4 0.080(2) 0.257(6) 0.147(4) -0.110(4) 0.026(2) -0.053(3)

loop_
_atom_type_symbol
_atom_type_description
_atom_type_scat_dispersion_real
_atom_type_scat_dispersion_imag
_atom_type_scat_source
C C 0.0033 0.0016 'International Tables Vol C Tables 4.2.6.8 and 6.1.1.4'
H H 0.0000 0.0000 'International Tables Vol C Tables 4.2.6.8 and 6.1.1.4'
Cl Cl 0.1484 0.1585 'International Tables Vol C Tables 4.2.6.8 and 6.1.1.4'
Se Se -0.0929 2.2259 'International Tables Vol C Tables 4.2.6.8 and 6.1.1.4'

loop_
_geom_angle_atom_site_label_1
_geom_angle_atom_site_label_2
_geom_angle_atom_site_label_3
_geom_angle
C00E Se01 C00D 88.4(3)
C019 Se02 C01N 88.1(3)
C018 Se03 C00Q 88.4(3)
C020 Se04 C00Z 87.3(4)
C00H C009 H009 119.4
C00H C009 C00R 121.2(6)
C00R C009 H009 119.4
C00D C00A H00A 121.3
C00D C00A C00G 117.4(7)
C00G C00A H00A 121.3
C00C C00B C00H 118.5(6)
C00C C00B C01H 120.3(6)
C00H C00B C01H 120.2(6)
C00B C00C H00C 119.9
C00B C00C C01L 120.2(6)
C01L C00C H00C 119.9
C00A C00D Se01 108.9(5)
C00A C00D C00R 132.3(6)
C00R C00D Se01 118.1(5)
C00G C00E Se01 109.6(5)
C00G C00E C00I 132.3(6)
C00I C00E Se01 117.1(5)
C00W C00F C00Y 119.7(6)
C014 C00F C00W 116.9(7)
C014 C00F C00Y 122.4(6)
C00A C00G H00G 122.2
C00E C00G C00A 115.6(7)
C00E C00G H00G 122.2
C009 C00H C00B 120.7(7)
C009 C00H H00H 119.7
C00B C00H H00H 119.7
C013 C00I C00E 121.5(6)
C01Q C00I C00E 120.2(6)
C01Q C00I C013 117.2(6)
C00S C00J C019 121.9(6)
C00S C00J C01F 117.5(6)
C01F C00J C019 119.9(6)
C012 C00K C018 122.3(6)
C012 C00K C01M 116.8(6)
C01M C00K C018 120.0(6)
C01W C00L C00Z 119.9(8)
C01W C00L C01X 117.2(7)
C01X C00L C00Z 122.1(7)
C00O C00M C00Q 120.9(6)
C01G C00M C00O 117.9(6)
C01G C00M C00Q 120.8(6)
C01J C00N C01N 121.9(6)
C01J C00N C01U 118.3(6)
C01U C00N C01N 119.3(7)
C00M C00O H00O 119.6
C010 C00O C00M 120.8(6)
C010 C00O H00O 119.6
C00S C00P H00P 119.6
C00S C00P C00X 120.8(6)
C00X C00P H00P 119.6
C00M C00Q Se03 117.1(4)
C00T C00Q Se03 109.9(5)
C00T C00Q C00M 131.9(6)
C009 C00R C00D 121.6(6)
C01L C00R C009 117.8(6)
C01L C00R C00D 119.4(6)
C00J C00S H00S 119.0
C00P C00S C00J 121.9(7)
C00P C00S H00S 119.0
C00Q C00T H00T 121.9
C00Q C00T C00U 116.2(6)
C00U C00T H00T 121.9
C00T C00U H00U 122.5
C018 C00U C00T 115.0(6)
C018 C00U H00U 122.5
C015 C00V C01O 121.3(7)
C01B C00V C015 118.1(7)
C01B C00V C01O 120.0(7)
C00F C00W H00W 119.2
C01Q C00W C00F 121.5(7)
C01Q C00W H00W 119.2
C00P C00X C01S 124.0(6)
C01D C00X C00P 117.0(7)
C01D C00X C01S 118.3(6)
C010 C00Y C00F 123.6(6)
C010 C00Y C017 117.0(6)
C017 C00Y C00F 118.7(6)
C00L C00Z Se04 115.8(6)
C01Y C00Z Se04 110.1(6)
C01Y C00Z C00L 133.2(8)
C00O C010 H010 119.2
C00Y C010 C00O 121.7(6)
C00Y C010 H010 119.2
C00K C012 H012 118.8
C00K C012 C01K 122.4(7)
C01K C012 H012 118.8
C00I C013 H013 119.8
C014 C013 C00I 120.4(6)
C014 C013 H013 119.8
C00F C014 C013 122.1(7)
C00F C014 H014 118.9
C013 C014 H014 118.9
C00V C015 H015 119.5
C01A C015 C00V 120.9(7)
C01A C015 H015 119.5
C01A C016 C020 120.8(7)
C01P C016 C01A 117.6(7)
C01P C016 C020 120.5(7)
C00Y C017 H017 119.2
C00Y C017 C01G 121.7(7)
C01G C017 H017 119.2
C00K C018 Se03 119.0(5)
C00U C018 Se03 110.5(5)
C00U C018 C00K 129.5(6)
C00J C019 Se02 117.8(5)
C01I C019 Se02 109.9(5)
C01I C019 C00J 132.0(6)
C015 C01A C016 121.0(7)
C015 C01A H01A 119.5
C016 C01A H01A 119.5
C00V C01B H01B 120.2
C00V C01B C01P 119.6(8)
C01P C01B H01B 120.2
C01M C01C H01C 119.0
C01M C01C C01O 122.0(7)
C01O C01C H01C 119.0
C00X C01D H01D 119.5
C01F C01D C00X 121.1(7)
C01F C01D H01D 119.5
C01H C01E H01E 119.9
C01U C01E H01E 119.9
C01U C01E C01H 120.1(6)
C00J C01F H01F 119.3
C01D C01F C00J 121.3(6)
C01D C01F H01F 119.3
C00M C01G C017 120.4(7)
C00M C01G H01G 119.8
C017 C01G H01G 119.8
C01E C01H C00B 119.6(6)
C01E C01H C01R 118.4(6)
C01R C01H C00B 121.3(7)
C019 C01I H01I 121.7
C019 C01I C01V 116.6(6)
C01V C01I H01I 121.7
C00N C01J H01J 119.7
C00N C01J C01R 120.5(6)
C01R C01J H01J 119.7
C012 C01K H01K 119.6
C012 C01K C01O 120.8(7)
C01O C01K H01K 119.6
C00C C01L H01L 119.6
C00R C01L C00C 120.8(7)
C00R C01L H01L 119.6
C00K C01M H01M 119.6
C01C C01M C00K 120.8(7)
C01C C01M H01M 119.6
C00N C01N Se02 115.9(5)
C01V C01N Se02 110.2(6)
C01V C01N C00N 133.0(7)
C01C C01O C00V 119.4(6)
C01K C01O C00V 123.0(6)
C01K C01O C01C 116.7(6)
C016 C01P C01B 122.3(7)
C016 C01P H01P 118.9
C01B C01P H01P 118.9
C00I C01Q H01Q 119.5
C00W C01Q C00I 121.0(7)
C00W C01Q H01Q 119.5
C01H C01R H01R 119.7
C01J C01R C01H 120.6(7)
C01J C01R H01R 119.7
C01T C01S C00X 121.5(7)
C01T C01S C01Z 117.9(7)
C01Z C01S C00X 119.8(7)
C01S C01T H01T 119.3
C01X C01T C01S 121.5(8)
C01X C01T H01T 119.3
C00N C01U H01U 119.3
C01E C01U C00N 121.3(7)
C01E C01U H01U 119.3
C01I C01V H01V 122.4
C01N C01V C01I 115.2(7)
C01N C01V H01V 122.4
C00L C01W H01W 119.3
C00L C01W C01Z 121.3(8)
C01Z C01W H01W 119.3
C00L C01X H01X 119.4
C01T C01X C00L 121.1(8)
C01T C01X H01X 119.4
C00Z C01Y H01Y 122.0
C00Z C01Y C021 116.0(7)
C021 C01Y H01Y 122.0
C01S C01Z H01Z 120.2
C01W C01Z C01S 119.5(7)
C01W C01Z H01Z 120.2
C016 C020 Se04 117.5(5)
C021 C020 Se04 110.7(6)
C021 C020 C016 130.8(8)
C01Y C021 H021 122.2
C020 C021 C01Y 115.7(8)
C020 C021 H021 122.2
H1A C1 H1B 107.7
Cl1 C1 H1A 108.8
Cl1 C1 H1B 108.8
Cl1 C1 Cl2 113.9(10)
Cl2 C1 H1A 108.8
Cl2 C1 H1B 108.8
H2A C2 H2B 108.1
Cl3 C2 H2A 109.6
Cl3 C2 H2B 109.6
Cl3 C2 Cl4 110.2(7)
Cl4 C2 H2A 109.6
Cl4 C2 H2B 109.6

loop_
_geom_bond_atom_site_label_1
_geom_bond_atom_site_label_2
_geom_bond_distance
Se01 C00D 1.886(7)
Se01 C00E 1.875(6)
Se02 C019 1.868(6)
Se02 C01N 1.875(7)
Se03 C00Q 1.884(6)
Se03 C018 1.863(7)
Se04 C00Z 1.890(8)
Se04 C020 1.856(8)
C009 H009 0.9500
C009 C00H 1.370(9)
C009 C00R 1.402(9)
C00A H00A 0.9500
C00A C00D 1.349(9)
C00A C00G 1.412(9)
C00B C00C 1.388(9)
C00B C00H 1.404(9)
C00B C01H 1.523(9)
C00C H00C 0.9500
C00C C01L 1.404(9)
C00D C00R 1.458(9)
C00E C00G 1.366(10)
C00E C00I 1.450(9)
C00F C00W 1.388(10)
C00F C00Y 1.468(9)
C00F C014 1.382(9)
C00G H00G 0.9500
C00H H00H 0.9500
C00I C013 1.399(10)
C00I C01Q 1.397(9)
C00J C00S 1.372(9)
C00J C019 1.480(10)
C00J C01F 1.393(10)
C00K C012 1.369(10)
C00K C018 1.462(9)
C00K C01M 1.418(10)
C00L C00Z 1.482(11)
C00L C01W 1.376(11)
C00L C01X 1.423(11)
C00M C00O 1.395(10)
C00M C00Q 1.455(9)
C00M C01G 1.389(9)
C00N C01J 1.375(10)
C00N C01N 1.473(10)
C00N C01U 1.408(10)
C00O H00O 0.9500
C00O C010 1.390(9)
C00P H00P 0.9500
C00P C00S 1.368(10)
C00P C00X 1.408(10)
C00Q C00T 1.345(9)
C00R C01L 1.390(9)
C00S H00S 0.9500
C00T H00T 0.9500
C00T C00U 1.443(9)
C00U H00U 0.9500
C00U C018 1.362(9)
C00V C015 1.391(10)
C00V C01B 1.381(10)
C00V C01O 1.491(9)
C00W H00W 0.9500
C00W C01Q 1.384(10)
C00X C01D 1.388(9)
C00X C01S 1.494(10)
C00Y C010 1.383(9)
C00Y C017 1.394(10)
C00Z C01Y 1.330(11)
C010 H010 0.9500
C012 H012 0.9500
C012 C01K 1.388(9)
C013 H013 0.9500
C013 C014 1.385(10)
C014 H014 0.9500
C015 H015 0.9500
C015 C01A 1.378(10)
C016 C01A 1.379(10)
C016 C01P 1.371(11)
C016 C020 1.496(10)
C017 H017 0.9500
C017 C01G 1.397(10)
C019 C01I 1.360(10)
C01A H01A 0.9500
C01B H01B 0.9500
C01B C01P 1.388(10)
C01C H01C 0.9500
C01C C01M 1.362(10)
C01C C01O 1.406(10)
C01D H01D 0.9500
C01D C01F 1.375(10)
C01E H01E 0.9500
C01E C01H 1.388(10)
C01E C01U 1.380(9)
C01F H01F 0.9500
C01G H01G 0.9500
C01H C01R 1.411(9)
C01I H01I 0.9500
C01I C01V 1.411(10)
C01J H01J 0.9500
C01J C01R 1.392(9)
C01K H01K 0.9500
C01K C01O 1.390(10)
C01L H01L 0.9500
C01M H01M 0.9500
C01N C01V 1.367(9)
C01P H01P 0.9500
C01Q H01Q 0.9500
C01R H01R 0.9500
C01S C01T 1.385(11)
C01S C01Z 1.413(10)
C01T H01T 0.9500
C01T C01X 1.338(11)
C01U H01U 0.9500
C01V H01V 0.9500
C01W H01W 0.9500
C01W C01Z 1.385(11)
C01X H01X 0.9500
C01Y H01Y 0.9500
C01Y C021 1.419(11)
C01Z H01Z 0.9500
C020 C021 1.348(11)
C021 H021 0.9500
C1 H1A 0.9900
C1 H1B 0.9900
C1 Cl1 1.698(13)
C1 Cl2 1.800(13)
C2 H2A 0.9900
C2 H2B 0.9900
C2 Cl3 1.765(9)
C2 Cl4 1.776(11)

loop_
_geom_torsion_atom_site_label_1
_geom_torsion_atom_site_label_2
_geom_torsion_atom_site_label_3
_geom_torsion_atom_site_label_4
_geom_torsion
Se01 C00D C00R C009 22.8(8)
Se01 C00D C00R C01L -144.8(5)
Se01 C00E C00G C00A -2.1(7)
Se01 C00E C00I C013 -36.7(8)
Se01 C00E C00I C01Q 131.4(6)
Se02 C019 C01I C01V 1.2(8)
Se02 C01N C01V C01I 0.1(8)
Se03 C00Q C00T C00U 0.0(7)
Se04 C00Z C01Y C021 -3.3(10)
Se04 C020 C021 C01Y 2.4(10)
C009 C00R C01L C00C -7.6(10)
C00A C00D C00R C009 -167.9(7)
C00A C00D C00R C01L 24.5(11)
C00B C00C C01L C00R 0.7(10)
C00B C01H C01R C01J 163.5(6)
C00C C00B C00H C009 -5.3(10)
C00C C00B C01H C01E 142.2(7)
C00C C00B C01H C01R -27.6(9)
C00D Se01 C00E C00G 2.7(5)
C00D Se01 C00E C00I -167.1(5)
C00D C00A C00G C00E -0.2(9)
C00D C00R C01L C00C 160.4(6)
C00E Se01 C00D C00A -2.8(5)
C00E Se01 C00D C00R 168.8(5)
C00E C00I C013 C014 161.6(6)
C00E C00I C01Q C00W -162.2(6)
C00F C00W C01Q C00I 1.1(11)
C00F C00Y C010 C00O -163.2(6)
C00F C00Y C017 C01G 164.0(6)
C00G C00A C00D Se01 2.4(7)
C00G C00A C00D C00R -167.6(6)
C00G C00E C00I C013 156.3(7)
C00G C00E C00I C01Q -35.6(11)
C00H C009 C00R C00D -159.6(6)
C00H C009 C00R C01L 8.2(9)
C00H C00B C00C C01L 5.8(10)
C00H C00B C01H C01E -26.4(9)
C00H C00B C01H C01R 163.7(6)
C00I C00E C00G C00A 165.7(6)
C00I C013 C014 C00F -0.2(11)
C00J C019 C01I C01V -171.8(7)
C00K C012 C01K C01O -0.3(11)
C00L C00Z C01Y C021 164.5(8)
C00L C01W C01Z C01S 1.2(11)
C00M C00O C010 C00Y -0.9(10)
C00M C00Q C00T C00U -167.4(6)
C00N C01J C01R C01H 0.1(11)
C00N C01N C01V C01I 168.6(7)
C00O C00M C00Q Se03 -140.0(5)
C00O C00M C00Q C00T 26.7(10)
C00O C00M C01G C017 5.8(9)
C00P C00X C01D C01F -5.7(10)
C00P C00X C01S C01T -157.3(7)
C00P C00X C01S C01Z 33.6(10)
C00Q Se03 C018 C00K -168.0(6)
C00Q Se03 C018 C00U 2.0(5)
C00Q C00M C00O C010 166.5(6)
C00Q C00M C01G C017 -166.3(6)
C00Q C00T C00U C018 1.6(9)
C00R C009 C00H C00B -1.8(10)
C00S C00J C019 Se02 -137.7(6)
C00S C00J C019 C01I 34.9(11)
C00S C00J C01F C01D 2.5(10)
C00S C00P C00X C01D 5.0(10)
C00S C00P C00X C01S -165.6(6)
C00T C00U C018 Se03 -2.4(7)
C00T C00U C018 C00K 166.2(7)
C00V C015 C01A C016 0.7(12)
C00V C01B C01P C016 2.4(11)
C00W C00F C00Y C010 37.0(9)
C00W C00F C00Y C017 -133.1(7)
C00W C00F C014 C013 7.6(10)
C00X C00P C00S C00J -0.5(11)
C00X C01D C01F C00J 2.1(11)
C00X C01S C01T C01X -160.0(6)
C00X C01S C01Z C01W 159.4(6)
C00Y C00F C00W C01Q 161.0(6)
C00Y C00F C014 C013 -161.1(6)
C00Y C017 C01G C00M 0.4(10)
C00Z Se04 C020 C016 166.5(6)
C00Z Se04 C020 C021 -3.4(6)
C00Z C00L C01W C01Z -161.2(7)
C00Z C00L C01X C01T 159.9(7)
C00Z C01Y C021 C020 0.7(12)
C010 C00Y C017 C01G -6.8(10)
C012 C00K C018 Se03 142.0(6)
C012 C00K C018 C00U -25.8(11)
C012 C00K C01M C01C -5.9(11)
C012 C01K C01O C00V 164.2(7)
C012 C01K C01O C01C -5.2(11)
C013 C00I C01Q C00W 6.3(10)
C014 C00F C00W C01Q -8.1(10)
C014 C00F C00Y C010 -154.5(6)
C014 C00F C00Y C017 35.4(9)
C015 C00V C01B C01P -7.4(11)
C015 C00V C01O C01C 139.1(8)
C015 C00V C01O C01K -30.0(11)
C016 C020 C021 C01Y -165.7(8)
C017 C00Y C010 C00O 7.0(9)
C018 Se03 C00Q C00M 168.4(5)
C018 Se03 C00Q C00T -1.1(5)
C018 C00K C012 C01K -163.3(7)
C018 C00K C01M C01C 163.6(7)
C019 Se02 C01N C00N -170.2(5)
C019 Se02 C01N C01V 0.4(5)
C019 C00J C00S C00P 167.5(6)
C019 C00J C01F C01D -168.5(6)
C019 C01I C01V C01N -0.9(10)
C01A C016 C01P C01B 4.3(11)
C01A C016 C020 Se04 -142.8(6)
C01A C016 C020 C021 24.7(12)
C01B C00V C015 C01A 6.0(11)
C01B C00V C01O C01C -31.3(10)
C01B C00V C01O C01K 159.6(7)
C01D C00X C01S C01T 32.2(10)
C01D C00X C01S C01Z -136.9(7)
C01E C01H C01R C01J -6.4(10)
C01F C00J C00S C00P -3.3(10)
C01F C00J C019 Se02 32.9(8)
C01F C00J C019 C01I -154.5(7)
C01G C00M C00O C010 -5.6(9)
C01G C00M C00Q Se03 31.9(8)
C01G C00M C00Q C00T -161.4(7)
C01H C00B C00C C01L -163.0(6)
C01H C00B C00H C009 163.5(6)
C01H C01E C01U C00N 2.4(11)
C01J C00N C01N Se02 134.6(6)
C01J C00N C01N C01V -33.4(11)
C01J C00N C01U C01E -8.7(10)
C01M C00K C012 C01K 5.9(11)
C01M C00K C018 Se03 -26.8(9)
C01M C00K C018 C00U 165.3(7)
C01M C01C C01O C00V -164.6(7)
C01M C01C C01O C01K 5.1(11)
C01N Se02 C019 C00J 173.2(5)
C01N Se02 C019 C01I -0.9(5)
C01N C00N C01J C01R -164.4(6)
C01N C00N C01U C01E 163.3(7)
C01O C00V C015 C01A -164.6(7)
C01O C00V C01B C01P 163.3(7)
C01O C01C C01M C00K 0.4(12)
C01P C016 C01A C015 -5.8(11)
C01P C016 C020 Se04 24.7(9)
C01P C016 C020 C021 -167.8(8)
C01Q C00I C013 C014 -6.8(10)
C01S C00X C01D C01F 165.4(7)
C01S C01T C01X C00L 0.5(11)
C01T C01S C01Z C01W -10.1(10)
C01U C00N C01J C01R 7.3(10)
C01U C00N C01N Se02 -37.1(8)
C01U C00N C01N C01V 155.0(8)
C01U C01E C01H C00B -165.0(6)
C01U C01E C01H C01R 5.1(10)
C01W C00L C00Z Se04 139.3(6)
C01W C00L C00Z C01Y -28.0(13)
C01W C00L C01X C01T -9.5(10)
C01X C00L C00Z Se04 -29.9(9)
C01X C00L C00Z C01Y 162.8(9)
C01X C00L C01W C01Z 8.4(11)
C01Z C01S C01T C01X 9.3(10)
C020 Se04 C00Z C00L -166.4(6)
C020 Se04 C00Z C01Y 3.7(6)
C020 C016 C01A C015 162.2(7)
C020 C016 C01P C01B -163.7(7)

loop_
_platon_squeeze_void_nr
_platon_squeeze_void_average_x
_platon_squeeze_void_average_y
_platon_squeeze_void_average_z
_platon_squeeze_void_volume
_platon_squeeze_void_count_electrons
_platon_squeeze_void_content
1 -0.097 0.500 0.500 680 279 ' '
